data_4326984
loop_
_publ_author_name
'Heaweon Park'
'Jacob S. Baus'
'Sergey V. Lindeman'
'Adam T. Fiedler'

_publ_section_title
;
 Synthesis and Characterization of Fe(II) \b-Diketonato Complexes with
 Relevance to Acetylacetone Dioxygenase: Insights into the Electronic
 Properties of the 3-Histidine Facial Triad
;
_journal_name_full 'Inorganic Chemistry'
_journal_page_first 11978
_journal_page_last 11989
_journal_paper_doi 10.1021/ic201115s
_journal_volume 50
_journal_year 2011
_chemical_formula_moiety 'C50 H38 B F3 Fe N6 O2, 0.867(C H2 Cl2)'
_chemical_formula_sum 'C50.87 H39.73 B Cl1.73 F3 Fe N6 O2'
_chemical_formula_weight 952.17
_space_group_crystal_system monoclinic
_space_group_IT_number 14
_space_group_name_Hall '-P 2yn'
_space_group_name_H-M_alt 'P 1 21/n 1'
_symmetry_space_group_name_Hall '-P 2yn'
_symmetry_space_group_name_H-M 'P 1 21/n 1'
_atom_sites_solution_hydrogens geom
_atom_sites_solution_primary direct
_atom_sites_solution_secondary difmap
_audit_creation_date 2011-04-21
_audit_creation_method
;
  Olex2 1.1
  (compiled 2011.02.15 svn.r1672, GUI svn.r3494)
;
_cell_angle_alpha 90.00
_cell_angle_beta 94.637(3)
_cell_angle_gamma 90.00
_cell_formula_units_Z 4
_cell_length_a 9.9620(3)
_cell_length_b 33.2844(10)
_cell_length_c 13.5814(4)
_cell_measurement_reflns_used 10919
_cell_measurement_temperature 100.00
_cell_measurement_theta_max 70.595
_cell_measurement_theta_min 3.2598
_cell_volume 4488.6(2)
_computing_cell_refinement
;
CrysAlisPro, Oxford Diffraction Ltd.,
Version 1.171.33.55 (release 05-01-2010 CrysAlis171 .NET)
(compiled Jan  5 2010,16:28:46)
;
_computing_data_collection
;
CrysAlisPro, Oxford Diffraction Ltd.,
Version 1.171.33.55 (release 05-01-2010 CrysAlis171 .NET)
(compiled Jan  5 2010,16:28:46)
;
_computing_data_reduction
;
CrysAlisPro, Oxford Diffraction Ltd.,
Version 1.171.33.55 (release 05-01-2010 CrysAlis171 .NET)
(compiled Jan  5 2010,16:28:46)
;
_computing_molecular_graphics
;
O. V. Dolomanov, L. J. Bourhis, R. J. Gildea, J. A. K. Howard and H. Puschmann,
OLEX2: a complete structure solution, refinement and analysis program.
J. Appl. Cryst. (2009). 42, 339-341.
;
_computing_publication_material
;
O. V. Dolomanov, L. J. Bourhis, R. J. Gildea, J. A. K. Howard and H. Puschmann,
OLEX2: a complete structure solution, refinement and analysis program.
J. Appl. Cryst. (2009). 42, 339-341.
;
_computing_structure_refinement 'SHELXL-97 (Sheldrick, 2008)'
_computing_structure_solution 'SHELXS-97 (Sheldrick, 2008)'
_diffrn_ambient_temperature 100.00
_diffrn_detector_area_resol_mean 10.3756
_diffrn_measured_fraction_theta_full 0.995
_diffrn_measured_fraction_theta_max 0.965
_diffrn_measurement_details
;
1 omega -122.00   46.00   1.0000    8.6900
omega____ theta____ kappa____ phi______ frames
-      -40.7737    0.0000 -150.0000 168

2 omega   46.00   82.00   1.0000    8.6900
omega____ theta____ kappa____ phi______ frames
-       40.7737 -125.0000    0.0000 36

3 omega   26.00   73.00   1.0000   65.5100
omega____ theta____ kappa____ phi______ frames
-      100.5756  -45.0000  150.0000 47

4 omega   29.00   71.00   1.0000   65.5100
omega____ theta____ kappa____ phi______ frames
-      100.5756  -45.0000  -30.0000 42

5 omega   97.00  139.00   1.0000   65.5100
omega____ theta____ kappa____ phi______ frames
-      100.5756  125.0000   90.0000 42

6 omega  119.00  155.00   1.0000   65.5100
omega____ theta____ kappa____ phi______ frames
-      100.5756   45.0000   30.0000 36

7 omega   36.00   63.00   1.0000   65.5100
omega____ theta____ kappa____ phi______ frames
-      100.5756  -45.0000 -120.0000 27

8 omega   34.00   77.00   1.0000   65.5100
omega____ theta____ kappa____ phi______ frames
-      100.5756  -45.0000   90.0000 43

9 omega   36.00   63.00   1.0000   65.5100
omega____ theta____ kappa____ phi______ frames
-      100.5756  -45.0000   60.0000 27

10 omega   22.00  130.00   1.0000   65.5100
omega____ theta____ kappa____ phi______ frames
-      100.5756  -77.0000 -120.0000 108

11 omega   95.00  169.00   1.0000   65.5100
omega____ theta____ kappa____ phi______ frames
-      100.5756  125.0000 -150.0000 74

12 omega   26.00   54.00   1.0000   65.5100
omega____ theta____ kappa____ phi______ frames
-      100.5756  -45.0000  -90.0000 28

13 omega -117.00  -14.00   1.0000    8.6900
omega____ theta____ kappa____ phi______ frames
-      -40.7737  -37.0000  120.0000 103

14 omega -117.00  -14.00   1.0000    8.6900
omega____ theta____ kappa____ phi______ frames
-      -40.7737  -37.0000   30.0000 103

15 omega   23.00   98.00   1.0000    8.6900
omega____ theta____ kappa____ phi______ frames
-       40.7737 -125.0000  -60.0000 75

16 omega   39.00   90.00   1.0000   65.5100
omega____ theta____ kappa____ phi______ frames
-      100.5756   15.0000 -150.0000 51
;
_diffrn_measurement_device_type 'SuperNova, Dual, Cu at zero, Atlas'
_diffrn_measurement_method '\w scans'
_diffrn_orient_matrix_UB_11 -0.0425383
_diffrn_orient_matrix_UB_12 0.033648
_diffrn_orient_matrix_UB_13 0.0688899
_diffrn_orient_matrix_UB_21 -0.1202403
_diffrn_orient_matrix_UB_22 -0.025653
_diffrn_orient_matrix_UB_23 0.0272871
_diffrn_orient_matrix_UB_31 0.0882995
_diffrn_orient_matrix_UB_32 -0.018715
_diffrn_orient_matrix_UB_33 0.0864594
_diffrn_radiation_monochromator mirror
_diffrn_radiation_type 'Cu K\a'
_diffrn_radiation_wavelength 1.5418
_diffrn_reflns_av_R_equivalents 0.2268
_diffrn_reflns_av_unetI/netI 0.1396
_diffrn_reflns_limit_h_max 12
_diffrn_reflns_limit_h_min -11
_diffrn_reflns_limit_k_max 40
_diffrn_reflns_limit_k_min -40
_diffrn_reflns_limit_l_max 16
_diffrn_reflns_limit_l_min -15
_diffrn_reflns_number 25772
_diffrn_reflns_theta_full 70.00
_diffrn_reflns_theta_max 70.99
_diffrn_reflns_theta_min 3.52
_diffrn_source 'fine-focus sealed tube'
_exptl_absorpt_coefficient_mu 4.153
_exptl_absorpt_correction_T_max 1.0
_exptl_absorpt_correction_T_min 0.91688
_exptl_absorpt_correction_type multi-scan
_exptl_absorpt_process_details
;
CrysAlisPro, Oxford Diffraction Ltd.,
Version 1.171.33.55 (release 05-01-2010 CrysAlis171 .NET)
(compiled Jan  5 2010,16:28:46)
empirical absorption correction using spherical harmonics,
implemented in SCALE3 ABSPACK scaling algorithm.
;
_exptl_crystal_colour yellow
_exptl_crystal_colour_primary yellow
_exptl_crystal_density_diffrn 1.409
_exptl_crystal_description plate
_exptl_crystal_F_000 1962
_exptl_crystal_size_max 0.16
_exptl_crystal_size_mid 0.15
_exptl_crystal_size_min 0.04
_refine_diff_density_max 1.638
_refine_diff_density_min -0.683
_refine_diff_density_rms 0.123
_refine_ls_extinction_method none
_refine_ls_goodness_of_fit_ref 1.063
_refine_ls_hydrogen_treatment constr
_refine_ls_matrix_type full
_refine_ls_number_parameters 597
_refine_ls_number_reflns 8377
_refine_ls_number_restraints 0
_refine_ls_restrained_S_all 1.063
_refine_ls_R_factor_all 0.1107
_refine_ls_R_factor_gt 0.0804
_refine_ls_shift/su_max 0.001
_refine_ls_shift/su_mean 0.000
_refine_ls_structure_factor_coef Fsqd
_refine_ls_weighting_details
;
calc w=1/[\s^2^(Fo^2^)+(0.1313P)^2^+0.6279P] where P=(Fo^2^+2Fc^2^)/3
;
_refine_ls_weighting_scheme calc
_refine_ls_wR_factor_gt 0.1983
_refine_ls_wR_factor_ref 0.2217
_reflns_number_gt 6076
_reflns_number_total 8377
_reflns_threshold_expression >2sigma(I)
_cod_data_source_file ic201115s_si_002_07.cif
_cod_data_source_block 2acacF3
_cod_database_code 4326984

loop_
_space_group_symop_id
_space_group_symop_operation_xyz
1 'x, y, z'
2 '-x+1/2, y+1/2, -z+1/2'
3 '-x, -y, -z'
4 'x-1/2, -y-1/2, z-1/2'

loop_
_atom_site_label
_atom_site_type_symbol
_atom_site_fract_x
_atom_site_fract_y
_atom_site_fract_z
_atom_site_U_iso_or_equiv
_atom_site_adp_type
_atom_site_occupancy
_atom_site_symmetry_multiplicity
_atom_site_calc_flag
_atom_site_refinement_flags
Fe1 Fe 0.85677(6) 0.122613(16) 0.28810(4) 0.01937(19) Uani 1 1 d .
Cl1 Cl 1.1600(2) 0.08216(5) -0.06438(15) 0.0647(7) Uani 0.867(5) 1 d P
Cl2 Cl 0.9288(2) 0.08548(5) -0.20642(17) 0.0772(8) Uani 0.867(5) 1 d P
F1 F 0.5771(4) 0.00867(13) 0.2261(3) 0.0727(12) Uani 1 1 d .
F2 F 0.6482(4) 0.00309(9) 0.3760(2) 0.0532(8) Uani 1 1 d .
F3 F 0.7314(5) -0.03422(10) 0.2702(5) 0.115(2) Uani 1 1 d .
O1 O 0.7476(3) 0.07036(8) 0.2859(2) 0.0276(6) Uani 1 1 d .
O2 O 1.0016(3) 0.09041(9) 0.2339(2) 0.0299(6) Uani 1 1 d .
N1 N 0.7605(3) 0.14841(9) 0.4043(2) 0.0188(6) Uani 1 1 d .
N2 N 0.7283(3) 0.18822(8) 0.3950(2) 0.0188(6) Uani 1 1 d .
N3 N 0.9861(3) 0.17521(9) 0.3080(2) 0.0201(6) Uani 1 1 d .
N4 N 0.9204(3) 0.21123(8) 0.2953(2) 0.0181(6) Uani 1 1 d .
N5 N 0.7300(3) 0.15442(8) 0.1824(2) 0.0203(6) Uani 1 1 d .
N6 N 0.6954(3) 0.19259(9) 0.2093(2) 0.0198(6) Uani 1 1 d .
C1 C 0.6875(5) 0.00257(13) 0.2862(4) 0.0418(11) Uani 1 1 d .
C2 C 0.7915(5) 0.03555(12) 0.2707(3) 0.0316(9) Uani 1 1 d .
C3 C 0.9168(5) 0.02497(12) 0.2424(4) 0.0334(10) Uani 1 1 d .
H2A H 0.9377 -0.0027 0.2362 0.040 Uiso 1 1 calc R
C4 C 1.0142(5) 0.05352(12) 0.2225(3) 0.0307(9) Uani 1 1 d .
C5 C 1.1440(5) 0.03930(14) 0.1840(4) 0.0388(10) Uani 1 1 d .
H5AA H 1.1440 0.0460 0.1137 0.058 Uiso 1 1 calc R
H5AB H 1.1518 0.0101 0.1924 0.058 Uiso 1 1 calc R
H5AC H 1.2203 0.0525 0.2208 0.058 Uiso 1 1 calc R
C6 C 0.7052(4) 0.13461(11) 0.4831(3) 0.0205(7) Uani 1 1 d .
C7 C 0.6319(4) 0.16512(11) 0.5252(3) 0.0224(7) Uani 1 1 d .
H2 H 0.5805 0.1632 0.5810 0.027 Uiso 1 1 calc R
C8 C 0.6509(4) 0.19867(11) 0.4679(3) 0.0211(7) Uani 1 1 d .
C9 C 1.1183(4) 0.18288(11) 0.3067(3) 0.0217(8) Uani 1 1 d .
C10 C 1.1385(4) 0.22388(11) 0.2921(3) 0.0239(8) Uani 1 1 d .
H5 H 1.2221 0.2372 0.2881 0.029 Uiso 1 1 calc R
C11 C 1.0116(4) 0.24112(11) 0.2847(3) 0.0219(7) Uani 1 1 d .
C12 C 0.6510(4) 0.14516(11) 0.1008(3) 0.0225(8) Uani 1 1 d .
C13 C 0.5678(4) 0.17759(11) 0.0735(3) 0.0210(7) Uani 1 1 d .
H8 H 0.5036 0.1792 0.0180 0.025 Uiso 1 1 calc R
C14 C 0.5978(4) 0.20695(11) 0.1436(3) 0.0199(7) Uani 1 1 d .
C15 C 0.7374(4) 0.09404(11) 0.5215(3) 0.0235(8) Uani 1 1 d .
C16 C 0.6446(4) 0.07175(12) 0.5712(3) 0.0303(9) Uani 1 1 d .
H22 H 0.5584 0.0826 0.5807 0.036 Uiso 1 1 calc R
C17 C 0.6795(5) 0.03363(13) 0.6065(4) 0.0378(11) Uani 1 1 d .
H23 H 0.6165 0.0183 0.6397 0.045 Uiso 1 1 calc R
C18 C 0.8055(5) 0.01795(12) 0.5936(4) 0.0375(11) Uani 1 1 d .
H24 H 0.8278 -0.0084 0.6166 0.045 Uiso 1 1 calc R
C19 C 0.8999(5) 0.04051(12) 0.5471(3) 0.0330(10) Uani 1 1 d .
H25 H 0.9873 0.0300 0.5400 0.040 Uiso 1 1 calc R
C20 C 0.8650(4) 0.07813(11) 0.5118(3) 0.0256(8) Uani 1 1 d .
H26 H 0.9292 0.0936 0.4801 0.031 Uiso 1 1 calc R
C21 C 0.6055(4) 0.24029(11) 0.4865(3) 0.0239(8) Uani 1 1 d .
C22 C 0.6967(5) 0.27190(12) 0.4963(3) 0.0295(9) Uani 1 1 d .
H16 H 0.7885 0.2675 0.4852 0.035 Uiso 1 1 calc R
C23 C 0.6540(6) 0.30985(12) 0.5222(4) 0.0381(11) Uani 1 1 d .
H15 H 0.7167 0.3314 0.5289 0.046 Uiso 1 1 calc R
C24 C 0.5213(6) 0.31646(14) 0.5383(4) 0.0426(12) Uani 1 1 d .
H14 H 0.4930 0.3424 0.5573 0.051 Uiso 1 1 calc R
C25 C 0.4291(5) 0.28549(14) 0.5269(4) 0.0393(11) Uani 1 1 d .
H13 H 0.3370 0.2903 0.5361 0.047 Uiso 1 1 calc R
C26 C 0.4711(4) 0.24720(13) 0.5019(3) 0.0297(9) Uani 1 1 d .
H12 H 0.4080 0.2258 0.4954 0.036 Uiso 1 1 calc R
C27 C 1.2213(4) 0.15146(11) 0.3257(3) 0.0225(8) Uani 1 1 d .
C28 C 1.2121(4) 0.12330(11) 0.4004(3) 0.0274(9) Uani 1 1 d .
H46 H 1.1378 0.1242 0.4400 0.033 Uiso 1 1 calc R
C29 C 1.3091(4) 0.09395(12) 0.4182(3) 0.0307(9) Uani 1 1 d .
H45 H 1.3007 0.0748 0.4692 0.037 Uiso 1 1 calc R
C30 C 1.4174(4) 0.09247(12) 0.3622(4) 0.0321(9) Uani 1 1 d .
H44 H 1.4837 0.0722 0.3744 0.039 Uiso 1 1 calc R
C31 C 1.4310(4) 0.12050(13) 0.2878(3) 0.0315(9) Uani 1 1 d .
H43 H 1.5066 0.1196 0.2494 0.038 Uiso 1 1 calc R
C32 C 1.3321(4) 0.14989(13) 0.2702(3) 0.0294(9) Uani 1 1 d .
H42 H 1.3408 0.1691 0.2195 0.035 Uiso 1 1 calc R
C33 C 0.9784(4) 0.28402(11) 0.2701(3) 0.0213(7) Uani 1 1 d .
C34 C 1.0681(4) 0.31274(12) 0.3122(3) 0.0263(8) Uani 1 1 d .
H32 H 1.1468 0.3043 0.3508 0.032 Uiso 1 1 calc R
C35 C 1.0436(5) 0.35331(12) 0.2981(3) 0.0340(10) Uani 1 1 d .
H33 H 1.1055 0.3724 0.3272 0.041 Uiso 1 1 calc R
C36 C 0.9301(5) 0.36630(12) 0.2422(3) 0.0341(10) Uani 1 1 d .
H34 H 0.9125 0.3942 0.2341 0.041 Uiso 1 1 calc R
C37 C 0.8418(5) 0.33815(12) 0.1978(3) 0.0306(9) Uani 1 1 d .
H35 H 0.7645 0.3469 0.1580 0.037 Uiso 1 1 calc R
C38 C 0.8654(4) 0.29728(12) 0.2112(3) 0.0257(8) Uani 1 1 d .
H36 H 0.8047 0.2783 0.1802 0.031 Uiso 1 1 calc R
C39 C 0.6543(4) 0.10580(11) 0.0514(3) 0.0251(8) Uani 1 1 d .
C40 C 0.7721(5) 0.08479(13) 0.0419(3) 0.0320(9) Uani 1 1 d .
H66 H 0.8556 0.0956 0.0685 0.038 Uiso 1 1 calc R
C41 C 0.7694(5) 0.04774(14) -0.0068(4) 0.0394(11) Uani 1 1 d .
H65 H 0.8506 0.0332 -0.0120 0.047 Uiso 1 1 calc R
C42 C 0.6492(5) 0.03241(13) -0.0469(4) 0.0383(11) Uani 1 1 d .
H64 H 0.6477 0.0076 -0.0817 0.046 Uiso 1 1 calc R
C43 C 0.5298(5) 0.05296(13) -0.0370(4) 0.0381(11) Uani 1 1 d .
H63 H 0.4468 0.0420 -0.0640 0.046 Uiso 1 1 calc R
C44 C 0.5315(5) 0.08944(12) 0.0124(3) 0.0317(9) Uani 1 1 d .
H62 H 0.4496 0.1033 0.0199 0.038 Uiso 1 1 calc R
C45 C 0.5409(4) 0.24789(11) 0.1490(3) 0.0211(7) Uani 1 1 d .
C46 C 0.4857(4) 0.26120(11) 0.2341(3) 0.0234(8) Uani 1 1 d .
H56 H 0.4846 0.2441 0.2900 0.028 Uiso 1 1 calc R
C47 C 0.4321(4) 0.29963(12) 0.2368(3) 0.0301(9) Uani 1 1 d .
H55 H 0.3956 0.3089 0.2951 0.036 Uiso 1 1 calc R
C48 C 0.4314(5) 0.32457(12) 0.1551(4) 0.0348(10) Uani 1 1 d .
H54 H 0.3945 0.3508 0.1572 0.042 Uiso 1 1 calc R
C49 C 0.4853(5) 0.31082(12) 0.0699(3) 0.0319(10) Uani 1 1 d .
H53 H 0.4850 0.3277 0.0136 0.038 Uiso 1 1 calc R
C50 C 0.5393(4) 0.27251(11) 0.0672(3) 0.0249(8) Uani 1 1 d .
H52 H 0.5753 0.2632 0.0087 0.030 Uiso 1 1 calc R
C51 C 1.0771(9) 0.1075(2) -0.1611(7) 0.068(2) Uani 0.867(5) 1 d P
H1SA H 1.0576 0.1351 -0.1392 0.082 Uiso 0.867(5) 1 calc PR
H1SB H 1.1374 0.1096 -0.2153 0.082 Uiso 0.867(5) 1 calc PR
B1 B 0.7662(4) 0.21256(11) 0.3036(3) 0.0189(8) Uani 1 1 d .
H1 H 0.7356 0.2410 0.3088 0.023 Uiso 1 1 calc R

loop_
_atom_site_aniso_label
_atom_site_aniso_U_11
_atom_site_aniso_U_22
_atom_site_aniso_U_33
_atom_site_aniso_U_23
_atom_site_aniso_U_13
_atom_site_aniso_U_12
Fe1 0.0213(3) 0.0154(3) 0.0215(3) -0.0014(2) 0.0020(2) 0.0024(2)
Cl1 0.0678(11) 0.0488(9) 0.0720(12) 0.0149(8) -0.0274(9) 0.0055(8)
Cl2 0.0892(15) 0.0499(9) 0.0857(15) 0.0312(9) -0.0348(12) -0.0221(9)
F1 0.069(2) 0.094(3) 0.053(2) -0.0021(19) -0.0107(18) -0.042(2)
F2 0.060(2) 0.0504(17) 0.0498(19) 0.0025(14) 0.0098(15) -0.0228(15)
F3 0.099(4) 0.0231(15) 0.236(7) -0.037(2) 0.088(4) -0.0193(19)
O1 0.0286(14) 0.0221(13) 0.0318(16) -0.0047(11) 0.0013(11) -0.0025(11)
O2 0.0276(14) 0.0306(14) 0.0315(16) -0.0068(12) 0.0024(11) 0.0052(12)
N1 0.0232(15) 0.0153(13) 0.0180(15) -0.0003(11) 0.0027(11) -0.0009(12)
N2 0.0210(14) 0.0145(13) 0.0208(16) -0.0002(11) 0.0004(12) -0.0016(12)
N3 0.0201(14) 0.0163(13) 0.0239(17) 0.0012(12) 0.0023(12) 0.0014(12)
N4 0.0193(14) 0.0156(13) 0.0195(16) 0.0007(11) 0.0020(11) 0.0019(12)
N5 0.0227(14) 0.0144(13) 0.0238(16) -0.0007(12) 0.0010(12) 0.0007(12)
N6 0.0198(14) 0.0141(13) 0.0255(17) 0.0010(12) 0.0016(12) 0.0012(12)
C1 0.045(3) 0.025(2) 0.057(3) -0.007(2) 0.013(2) -0.006(2)
C2 0.036(2) 0.0202(17) 0.038(2) -0.0052(16) 0.0038(18) -0.0009(18)
C3 0.034(2) 0.0219(18) 0.044(3) -0.0059(17) 0.0031(18) 0.0050(17)
C4 0.033(2) 0.0280(19) 0.030(2) 0.0027(16) 0.0000(17) 0.0009(17)
C5 0.037(2) 0.034(2) 0.047(3) 0.000(2) 0.011(2) 0.008(2)
C6 0.0199(16) 0.0206(16) 0.0210(18) 0.0017(14) 0.0011(13) -0.0032(14)
C7 0.0247(17) 0.0215(16) 0.0215(19) 0.0024(14) 0.0055(14) -0.0011(15)
C8 0.0226(17) 0.0205(16) 0.0199(18) -0.0003(14) 0.0001(13) 0.0012(14)
C9 0.0228(18) 0.0226(17) 0.0195(19) 0.0021(14) 0.0007(14) 0.0022(15)
C10 0.0188(17) 0.0226(17) 0.030(2) 0.0014(15) 0.0025(14) -0.0043(15)
C11 0.0229(18) 0.0208(17) 0.0219(19) 0.0019(14) 0.0019(14) -0.0029(15)
C12 0.0232(17) 0.0215(17) 0.0224(19) -0.0004(14) 0.0006(14) -0.0025(15)
C13 0.0223(17) 0.0237(17) 0.0169(18) 0.0020(13) 0.0016(13) -0.0040(15)
C14 0.0193(16) 0.0218(16) 0.0187(18) 0.0002(14) 0.0014(13) -0.0008(15)
C15 0.0267(18) 0.0182(16) 0.025(2) 0.0003(14) -0.0009(15) -0.0037(15)
C16 0.028(2) 0.0268(19) 0.036(2) 0.0060(17) 0.0013(17) -0.0018(17)
C17 0.040(2) 0.028(2) 0.044(3) 0.0121(19) -0.002(2) -0.0057(19)
C18 0.045(3) 0.0205(18) 0.046(3) 0.0067(18) -0.004(2) -0.0008(19)
C19 0.035(2) 0.0235(18) 0.039(3) 0.0009(17) -0.0037(18) 0.0030(18)
C20 0.0287(19) 0.0231(17) 0.025(2) -0.0005(15) 0.0027(15) -0.0034(16)
C21 0.0290(19) 0.0235(17) 0.0187(19) 0.0031(14) -0.0001(14) 0.0019(16)
C22 0.034(2) 0.0243(18) 0.030(2) -0.0031(16) -0.0021(16) 0.0029(17)
C23 0.055(3) 0.0206(18) 0.038(3) -0.0036(17) 0.000(2) 0.005(2)
C24 0.058(3) 0.029(2) 0.043(3) -0.0003(19) 0.012(2) 0.017(2)
C25 0.043(3) 0.039(2) 0.038(3) 0.0105(19) 0.018(2) 0.019(2)
C26 0.031(2) 0.031(2) 0.028(2) 0.0047(16) 0.0079(16) 0.0062(18)
C27 0.0180(16) 0.0229(17) 0.026(2) 0.0021(15) -0.0010(14) -0.0013(15)
C28 0.0262(19) 0.0260(18) 0.030(2) 0.0059(16) 0.0033(16) -0.0002(16)
C29 0.029(2) 0.0258(18) 0.036(2) 0.0059(17) -0.0043(17) 0.0017(17)
C30 0.0259(19) 0.0274(19) 0.042(3) -0.0014(17) -0.0044(17) 0.0096(17)
C31 0.0222(19) 0.035(2) 0.037(3) -0.0020(18) 0.0024(16) 0.0058(17)
C32 0.0236(18) 0.0295(19) 0.035(2) 0.0040(17) -0.0004(16) 0.0015(17)
C33 0.0255(18) 0.0205(16) 0.0181(18) -0.0010(13) 0.0038(14) -0.0020(15)
C34 0.031(2) 0.0236(18) 0.025(2) -0.0018(15) 0.0060(15) -0.0045(16)
C35 0.047(3) 0.0246(19) 0.031(2) -0.0049(17) 0.0091(18) -0.0116(19)
C36 0.051(3) 0.0155(17) 0.038(3) 0.0008(16) 0.016(2) 0.0022(18)
C37 0.033(2) 0.0258(19) 0.034(2) 0.0063(16) 0.0096(17) 0.0057(17)
C38 0.0288(19) 0.0236(17) 0.025(2) 0.0024(15) 0.0027(15) -0.0012(16)
C39 0.034(2) 0.0228(17) 0.0181(19) -0.0012(15) -0.0003(15) -0.0009(16)
C40 0.035(2) 0.032(2) 0.028(2) -0.0081(17) -0.0019(17) 0.0002(18)
C41 0.044(3) 0.033(2) 0.041(3) -0.013(2) 0.003(2) 0.010(2)
C42 0.051(3) 0.027(2) 0.037(3) -0.0110(18) 0.003(2) -0.003(2)
C43 0.047(3) 0.028(2) 0.037(3) -0.0071(18) -0.008(2) -0.007(2)
C44 0.038(2) 0.0250(18) 0.031(2) -0.0031(16) -0.0036(18) -0.0029(18)
C45 0.0186(16) 0.0204(16) 0.0232(19) 0.0022(14) -0.0047(14) -0.0002(14)
C46 0.0216(17) 0.0215(17) 0.027(2) 0.0003(15) -0.0004(14) 0.0017(15)
C47 0.028(2) 0.0293(19) 0.032(2) -0.0068(17) -0.0037(16) 0.0086(17)
C48 0.032(2) 0.0234(19) 0.047(3) -0.0010(18) -0.0093(19) 0.0061(17)
C49 0.034(2) 0.0219(18) 0.037(2) 0.0082(17) -0.0120(18) 0.0006(17)
C50 0.0242(17) 0.0261(18) 0.024(2) 0.0018(15) -0.0018(14) -0.0028(16)
C51 0.069(5) 0.036(3) 0.095(6) 0.024(4) -0.016(4) -0.019(3)
B1 0.0185(18) 0.0151(16) 0.023(2) 0.0003(15) 0.0021(15) 0.0024(15)

loop_
_atom_type_symbol
_atom_type_description
_atom_type_scat_dispersion_real
_atom_type_scat_dispersion_imag
_atom_type_scat_source
C C 0.0181 0.0091 'International Tables Vol C Tables 4.2.6.8 and 6.1.1.4'
H H 0.0000 0.0000 'International Tables Vol C Tables 4.2.6.8 and 6.1.1.4'
B B 0.0090 0.0039 'International Tables Vol C Tables 4.2.6.8 and 6.1.1.4'
Cl Cl 0.3639 0.7018 'International Tables Vol C Tables 4.2.6.8 and 6.1.1.4'
F F 0.0727 0.0534 'International Tables Vol C Tables 4.2.6.8 and 6.1.1.4'
Fe Fe -1.1336 3.1974 'International Tables Vol C Tables 4.2.6.8 and 6.1.1.4'
N N 0.0311 0.0180 'International Tables Vol C Tables 4.2.6.8 and 6.1.1.4'
O O 0.0492 0.0322 'International Tables Vol C Tables 4.2.6.8 and 6.1.1.4'

loop_
_geom_angle_atom_site_label_1
_geom_angle_atom_site_label_2
_geom_angle_atom_site_label_3
_geom_angle
O1 Fe1 N1 94.81(12)
O1 Fe1 N3 172.58(11)
O1 Fe1 N5 97.33(12)
O2 Fe1 O1 86.40(12)
O2 Fe1 N1 152.94(12)
O2 Fe1 N3 92.26(12)
O2 Fe1 N5 115.49(13)
N1 Fe1 N3 83.07(12)
N1 Fe1 N5 91.21(12)
N5 Fe1 N3 89.83(11)
C2 O1 Fe1 126.2(3)
C4 O2 Fe1 131.4(3)
N2 N1 Fe1 116.5(2)
C6 N1 Fe1 135.4(2)
C6 N1 N2 107.5(3)
N1 N2 B1 120.6(3)
C8 N2 N1 109.0(3)
C8 N2 B1 129.9(3)
N4 N3 Fe1 114.6(2)
C9 N3 Fe1 136.2(3)
C9 N3 N4 106.9(3)
N3 N4 B1 118.8(3)
C11 N4 N3 109.7(3)
C11 N4 B1 131.3(3)
N6 N5 Fe1 115.5(2)
C12 N5 Fe1 136.3(2)
C12 N5 N6 106.8(3)
N5 N6 B1 120.4(3)
C14 N6 N5 109.5(3)
C14 N6 B1 130.1(3)
F1 C1 C2 109.9(4)
F2 C1 F1 106.0(5)
F2 C1 F3 107.0(5)
F2 C1 C2 112.0(4)
F3 C1 F1 107.9(5)
F3 C1 C2 113.7(4)
O1 C2 C1 112.7(4)
O1 C2 C3 127.8(4)
C3 C2 C1 119.4(4)
C2 C3 H2A 118.8
C2 C3 C4 122.4(4)
C4 C3 H2A 118.8
O2 C4 C3 124.6(4)
O2 C4 C5 116.7(4)
C3 C4 C5 118.7(4)
C4 C5 H5AA 109.5
C4 C5 H5AB 109.5
C4 C5 H5AC 109.5
H5AB C5 H5AA 109.5
H5AB C5 H5AC 109.5
H5AC C5 H5AA 109.5
N1 C6 C7 110.0(3)
N1 C6 C15 120.7(4)
C7 C6 C15 128.8(4)
C6 C7 H2 127.6
C8 C7 C6 104.9(3)
C8 C7 H2 127.6
N2 C8 C7 108.5(3)
N2 C8 C21 124.4(3)
C7 C8 C21 126.9(4)
N3 C9 C10 109.9(3)
N3 C9 C27 122.1(3)
C10 C9 C27 127.8(3)
C9 C10 H5 127.0
C11 C10 C9 106.0(3)
C11 C10 H5 127.0
N4 C11 C10 107.6(3)
N4 C11 C33 125.2(3)
C10 C11 C33 127.2(4)
N5 C12 C13 109.8(3)
N5 C12 C39 123.2(3)
C13 C12 C39 127.1(3)
C12 C13 H8 127.0
C14 C13 C12 105.9(3)
C14 C13 H8 127.0
N6 C14 C13 108.0(3)
N6 C14 C45 123.4(3)
C13 C14 C45 128.6(3)
C16 C15 C6 121.5(4)
C20 C15 C6 119.3(4)
C20 C15 C16 119.2(4)
C15 C16 H22 120.2
C17 C16 C15 119.6(4)
C17 C16 H22 120.2
C16 C17 H23 119.9
C18 C17 C16 120.3(5)
C18 C17 H23 119.9
C17 C18 H24 119.8
C17 C18 C19 120.4(4)
C19 C18 H24 119.8
C18 C19 H25 120.4
C20 C19 C18 119.2(4)
C20 C19 H25 120.4
C15 C20 H26 119.3
C19 C20 C15 121.3(4)
C19 C20 H26 119.3
C22 C21 C8 121.1(4)
C22 C21 C26 119.4(4)
C26 C21 C8 119.3(4)
C21 C22 H16 119.9
C23 C22 C21 120.1(4)
C23 C22 H16 119.9
C22 C23 H15 119.8
C24 C23 C22 120.3(5)
C24 C23 H15 119.8
C23 C24 H14 119.9
C23 C24 C25 120.2(4)
C25 C24 H14 119.9
C24 C25 H13 120.0
C24 C25 C26 120.0(4)
C26 C25 H13 120.0
C21 C26 C25 120.0(4)
C21 C26 H12 120.0
C25 C26 H12 120.0
C28 C27 C9 121.4(4)
C32 C27 C9 120.3(4)
C32 C27 C28 118.2(4)
C27 C28 H46 119.4
C29 C28 C27 121.2(4)
C29 C28 H46 119.4
C28 C29 H45 120.0
C30 C29 C28 120.0(4)
C30 C29 H45 120.0
C29 C30 H44 119.8
C29 C30 C31 120.4(4)
C31 C30 H44 119.8
C30 C31 H43 120.5
C30 C31 C32 119.0(4)
C32 C31 H43 120.5
C27 C32 C31 121.1(4)
C27 C32 H42 119.5
C31 C32 H42 119.5
C34 C33 C11 118.5(3)
C38 C33 C11 122.9(3)
C38 C33 C34 118.5(3)
C33 C34 H32 119.6
C35 C34 C33 120.7(4)
C35 C34 H32 119.6
C34 C35 H33 119.7
C36 C35 C34 120.7(4)
C36 C35 H33 119.7
C35 C36 H34 120.3
C35 C36 C37 119.3(4)
C37 C36 H34 120.3
C36 C37 H35 119.7
C36 C37 C38 120.6(4)
C38 C37 H35 119.7
C33 C38 H36 119.9
C37 C38 C33 120.2(4)
C37 C38 H36 119.9
C40 C39 C12 122.9(4)
C40 C39 C44 119.3(4)
C44 C39 C12 117.8(4)
C39 C40 H66 119.8
C39 C40 C41 120.5(4)
C41 C40 H66 119.8
C40 C41 H65 120.1
C42 C41 C40 119.9(4)
C42 C41 H65 120.1
C41 C42 H64 119.8
C41 C42 C43 120.3(4)
C43 C42 H64 119.8
C42 C43 H63 119.9
C44 C43 C42 120.1(4)
C44 C43 H63 119.9
C39 C44 H62 120.1
C43 C44 C39 119.9(4)
C43 C44 H62 120.1
C46 C45 C14 120.8(3)
C50 C45 C14 119.1(4)
C50 C45 C46 120.0(3)
C45 C46 H56 120.2
C47 C46 C45 119.6(4)
C47 C46 H56 120.2
C46 C47 H55 119.7
C48 C47 C46 120.6(4)
C48 C47 H55 119.7
C47 C48 H54 120.3
C47 C48 C49 119.4(4)
C49 C48 H54 120.3
C48 C49 H53 119.9
C50 C49 C48 120.1(4)
C50 C49 H53 119.9
C45 C50 C49 120.3(4)
C45 C50 H52 119.9
C49 C50 H52 119.9
Cl1 C51 Cl2 114.3(4)
Cl1 C51 H1SA 108.7
Cl1 C51 H1SB 108.7
Cl2 C51 H1SA 108.7
Cl2 C51 H1SB 108.7
H1SB C51 H1SA 107.6
N2 B1 N6 108.1(3)
N2 B1 H1 110.0
N4 B1 N2 110.4(3)
N4 B1 N6 108.3(3)
N4 B1 H1 110.0
N6 B1 H1 110.0

loop_
_geom_bond_atom_site_label_1
_geom_bond_atom_site_label_2
_geom_bond_distance
Fe1 O1 2.050(3)
Fe1 O2 1.986(3)
Fe1 N1 2.096(3)
Fe1 N3 2.178(3)
Fe1 N5 2.117(3)
Cl1 C51 1.716(7)
Cl2 C51 1.718(7)
O1 C2 1.262(5)
O2 C4 1.245(5)
N1 C6 1.325(5)
N2 N1 1.366(4)
N2 C8 1.349(5)
N2 B1 1.555(5)
N3 C9 1.343(5)
N4 N3 1.370(4)
N4 C11 1.363(5)
N4 B1 1.550(5)
N5 C12 1.343(5)
N6 N5 1.373(4)
N6 C14 1.353(5)
N6 B1 1.560(5)
C1 F1 1.331(7)
C1 F2 1.311(7)
C1 F3 1.324(6)
C2 C1 1.536(6)
C2 C3 1.381(7)
C3 H2A 0.9500
C3 C4 1.400(7)
C4 C5 1.509(6)
C5 H5AA 0.9800
C5 H5AB 0.9800
C5 H5AC 0.9800
C6 C15 1.473(5)
C7 C6 1.400(6)
C7 H2 0.9500
C8 C7 1.383(5)
C8 C21 1.485(5)
C9 C27 1.473(5)
C10 C9 1.396(5)
C10 H5 0.9500
C11 C10 1.384(5)
C11 C33 1.476(5)
C12 C39 1.473(5)
C13 C12 1.393(5)
C13 H8 0.9500
C14 C13 1.380(5)
C14 C45 1.480(5)
C15 C16 1.400(6)
C15 C20 1.393(6)
C16 H22 0.9500
C16 C17 1.391(6)
C17 H23 0.9500
C17 C18 1.384(7)
C18 H24 0.9500
C18 C19 1.394(7)
C19 H25 0.9500
C19 C20 1.376(6)
C20 H26 0.9500
C21 C22 1.389(6)
C21 C26 1.391(6)
C22 H16 0.9500
C23 C22 1.387(6)
C23 H15 0.9500
C24 C23 1.375(8)
C24 H14 0.9500
C25 C24 1.381(8)
C25 H13 0.9500
C26 C25 1.392(6)
C26 H12 0.9500
C27 C28 1.389(6)
C27 C32 1.387(6)
C28 H46 0.9500
C29 C28 1.381(6)
C29 H45 0.9500
C30 C29 1.370(7)
C30 H44 0.9500
C31 C30 1.391(7)
C31 H43 0.9500
C32 C31 1.395(6)
C32 H42 0.9500
C33 C34 1.399(5)
C33 C38 1.398(5)
C34 H32 0.9500
C34 C35 1.383(6)
C35 H33 0.9500
C35 C36 1.380(7)
C36 H34 0.9500
C36 C37 1.389(7)
C37 H35 0.9500
C37 C38 1.390(6)
C38 H36 0.9500
C39 C40 1.381(6)
C39 C44 1.403(6)
C40 H66 0.9500
C41 C40 1.398(6)
C41 H65 0.9500
C42 C41 1.374(7)
C42 H64 0.9500
C43 C42 1.388(7)
C43 H63 0.9500
C44 C43 1.387(6)
C44 H62 0.9500
C45 C46 1.393(6)
C45 C50 1.380(5)
C46 H56 0.9500
C47 C46 1.387(5)
C47 H55 0.9500
C48 C47 1.385(7)
C48 H54 0.9500
C49 C48 1.391(7)
C49 H53 0.9500
C50 C49 1.386(6)
C50 H52 0.9500
C51 H1SA 0.9900
C51 H1SB 0.9900
B1 H1 1.0000

loop_
_geom_torsion_atom_site_label_1
_geom_torsion_atom_site_label_2
_geom_torsion_atom_site_label_3
_geom_torsion_atom_site_label_4
_geom_torsion
Fe1 O1 C2 C1 173.2(3)
Fe1 O1 C2 C3 -7.2(7)
Fe1 O2 C4 C3 3.9(6)
Fe1 O2 C4 C5 -176.4(3)
Fe1 N1 C6 C7 -168.4(3)
Fe1 N1 C6 C15 18.5(5)
Fe1 N3 C9 C10 160.5(3)
Fe1 N3 C9 C27 -23.6(6)
Fe1 N5 C12 C13 166.8(3)
Fe1 N5 C12 C39 -12.3(7)
O1 Fe1 O2 C4 -9.4(4)
O1 Fe1 N1 N2 -138.1(2)
O1 Fe1 N1 C6 31.5(4)
O1 Fe1 N3 N4 -133.4(9)
O1 Fe1 N3 C9 66.6(11)
O1 Fe1 N5 N6 131.2(3)
O1 Fe1 N5 C12 -33.2(4)
O1 C2 C1 F1 58.7(6)
O1 C2 C1 F2 -58.8(6)
O1 C2 C1 F3 179.7(5)
O1 C2 C3 C4 -2.6(8)
O2 Fe1 O1 C2 10.6(3)
O2 Fe1 N1 N2 130.4(3)
O2 Fe1 N1 C6 -60.0(5)
O2 Fe1 N3 N4 147.1(3)
O2 Fe1 N3 C9 -12.9(4)
O2 Fe1 N5 N6 -139.3(2)
O2 Fe1 N5 C12 56.3(4)
N1 Fe1 O1 C2 -142.3(3)
N1 Fe1 O2 C4 84.2(4)
N1 Fe1 N3 N4 -59.6(3)
N1 Fe1 N3 C9 140.3(4)
N1 Fe1 N5 N6 36.2(3)
N1 Fe1 N5 C12 -128.2(4)
N1 N2 C8 C7 -0.2(4)
N1 N2 C8 C21 174.8(3)
N1 N2 B1 N4 -58.2(4)
N1 N2 B1 N6 60.1(4)
N1 C6 C15 C16 -150.8(4)
N1 C6 C15 C20 32.0(5)
N2 N1 C6 C7 1.8(4)
N2 N1 C6 C15 -171.2(3)
N2 C8 C7 C6 1.3(4)
N2 C8 C21 C22 -51.9(5)
N2 C8 C21 C26 133.0(4)
N3 Fe1 O1 C2 -69.3(11)
N3 Fe1 O2 C4 163.3(4)
N3 Fe1 N1 N2 49.1(2)
N3 Fe1 N1 C6 -141.3(4)
N3 Fe1 N5 N6 -46.9(3)
N3 Fe1 N5 C12 148.7(4)
N3 N4 C11 C10 -0.9(4)
N3 N4 C11 C33 -179.6(3)
N3 N4 B1 N2 45.0(4)
N3 N4 B1 N6 -73.2(4)
N3 C9 C27 C28 -41.9(6)
N3 C9 C27 C32 139.5(4)
N4 N3 C9 C10 -0.6(4)
N4 N3 C9 C27 175.4(3)
N4 C11 C10 C9 0.5(4)
N4 C11 C33 C34 145.2(4)
N4 C11 C33 C38 -38.8(6)
N5 Fe1 O1 C2 125.8(3)
N5 Fe1 O2 C4 -105.8(4)
N5 Fe1 N1 N2 -40.6(2)
N5 Fe1 N1 C6 129.0(4)
N5 Fe1 N3 N4 31.6(3)
N5 Fe1 N3 C9 -128.4(4)
N5 N6 C14 C13 0.4(4)
N5 N6 C14 C45 -177.8(3)
N5 N6 B1 N2 -65.1(4)
N5 N6 B1 N4 54.5(4)
N5 C12 C39 C40 -38.6(6)
N5 C12 C39 C44 141.6(4)
N6 N5 C12 C13 1.4(4)
N6 N5 C12 C39 -177.6(4)
N6 C14 C13 C12 0.4(4)
N6 C14 C45 C46 -55.5(5)
N6 C14 C45 C50 126.6(4)
C1 C2 C3 C4 177.0(4)
C2 C3 C4 O2 4.7(7)
C2 C3 C4 C5 -175.1(4)
C3 C2 C1 F1 -121.0(5)
C3 C2 C1 F2 121.6(5)
C3 C2 C1 F3 0.1(8)
C6 C15 C16 C17 -179.7(4)
C6 C15 C20 C19 179.5(4)
C7 C6 C15 C16 37.6(6)
C7 C6 C15 C20 -139.7(4)
C7 C8 C21 C22 122.2(5)
C7 C8 C21 C26 -52.8(5)
C8 N2 N1 Fe1 171.3(2)
C8 N2 N1 C6 -1.0(4)
C8 N2 B1 N4 130.4(4)
C8 N2 B1 N6 -111.3(4)
C8 C7 C6 N1 -1.9(4)
C8 C7 C6 C15 170.4(4)
C8 C21 C22 C23 -174.4(4)
C8 C21 C26 C25 175.1(4)
C9 C27 C28 C29 -179.8(4)
C9 C27 C32 C31 179.5(4)
C10 C9 C27 C28 133.3(4)
C10 C9 C27 C32 -45.3(6)
C10 C11 C33 C34 -33.3(6)
C10 C11 C33 C38 142.7(4)
C11 N4 N3 Fe1 -164.8(2)
C11 N4 N3 C9 0.9(4)
C11 N4 B1 N2 -128.9(4)
C11 N4 B1 N6 112.9(4)
C11 C10 C9 N3 0.1(5)
C11 C10 C9 C27 -175.6(4)
C11 C33 C34 C35 178.0(4)
C11 C33 C38 C37 -178.0(4)
C12 C39 C40 C41 -179.3(4)
C12 C39 C44 C43 178.3(4)
C13 C12 C39 C40 142.5(4)
C13 C12 C39 C44 -37.2(6)
C13 C14 C45 C46 126.6(4)
C13 C14 C45 C50 -51.4(6)
C14 N6 N5 Fe1 -170.0(3)
C14 N6 N5 C12 -1.2(4)
C14 N6 B1 N2 114.6(4)
C14 N6 B1 N4 -125.7(4)
C14 C13 C12 N5 -1.2(5)
C14 C13 C12 C39 177.8(4)
C14 C45 C46 C47 -179.5(3)
C14 C45 C50 C49 179.3(3)
C15 C16 C17 C18 0.7(7)
C16 C15 C20 C19 2.1(6)
C16 C17 C18 C19 1.5(7)
C17 C18 C19 C20 -1.8(7)
C18 C19 C20 C15 0.0(6)
C20 C15 C16 C17 -2.4(6)
C21 C8 C7 C6 -173.6(3)
C21 C26 C25 C24 -1.3(7)
C22 C21 C26 C25 0.0(6)
C24 C23 C22 C21 -0.1(7)
C25 C24 C23 C22 -1.2(8)
C26 C21 C22 C23 0.7(6)
C26 C25 C24 C23 1.9(7)
C27 C32 C31 C30 0.0(6)
C28 C27 C32 C31 0.9(6)
C30 C29 C28 C27 0.6(6)
C31 C30 C29 C28 0.4(6)
C32 C27 C28 C29 -1.2(6)
C32 C31 C30 C29 -0.6(6)
C33 C11 C10 C9 179.2(4)
C33 C34 C35 C36 -0.1(7)
C34 C33 C38 C37 -2.0(6)
C34 C35 C36 C37 -1.6(7)
C35 C36 C37 C38 1.4(7)
C36 C37 C38 C33 0.4(7)
C38 C33 C34 C35 1.8(6)
C39 C44 C43 C42 0.7(7)
C40 C39 C44 C43 -1.4(7)
C42 C41 C40 C39 1.2(8)
C43 C42 C41 C40 -1.9(8)
C44 C39 C40 C41 0.5(7)
C44 C43 C42 C41 0.9(8)
C45 C14 C13 C12 178.6(4)
C45 C50 C49 C48 -0.5(6)
C46 C45 C50 C49 1.3(6)
C48 C47 C46 C45 0.9(6)
C49 C48 C47 C46 -0.1(6)
C50 C45 C46 C47 -1.5(6)
C50 C49 C48 C47 -0.1(6)
B1 N2 N1 Fe1 -1.7(4)
B1 N2 N1 C6 -174.0(3)
B1 N2 C8 C7 172.0(3)
B1 N2 C8 C21 -13.0(6)
B1 N4 N3 Fe1 20.0(4)
B1 N4 N3 C9 -174.3(3)
B1 N4 C11 C10 173.5(4)
B1 N4 C11 C33 -5.2(6)
B1 N6 N5 Fe1 9.8(4)
B1 N6 N5 C12 178.6(3)
B1 N6 C14 C13 -179.3(4)
B1 N6 C14 C45 2.4(6)
